data_1564277
loop_
_publ_author_name
'Eagling, Louise'
'Leonard, Daniel J.'
'Schwarz, Maria'
'Urruzuno, I\~naki'
'Boden, Grace'
'Wailes, J. Steven'
'Ward, John W.'
'Clayden, Jonathan'

_publ_section_title
;
 &#x2018;Reverse biomimetic&#x2019; synthesis of l-arogenate and its
 stabilized analogues from l-tyrosine
;
_journal_name_full 'Chemical Science'
_journal_paper_doi 10.1039/D1SC03554A
_journal_year 2021
_chemical_absolute_configuration ad
_chemical_formula_moiety 'C16 H21 Cl N2 O3'
_chemical_formula_sum 'C16 H21 Cl N2 O3'
_chemical_formula_weight 324.80
_space_group_crystal_system orthorhombic
_space_group_IT_number 19
_space_group_name_Hall 'P 2ac 2ab'
_space_group_name_H-M_alt 'P 21 21 21'
_atom_sites_solution_hydrogens mixed
_atom_sites_solution_primary dual
_audit_creation_date 2018-06-07
_audit_creation_method
;
Olex2 1.2
(compiled 2018.05.29 svn.r3508 for OlexSys, GUI svn.r5506)
;
_audit_update_record
;
2021-03-12 deposited with the CCDC.	2021-07-12 downloaded from the CCDC.
;
_cell_angle_alpha 90
_cell_angle_beta 90
_cell_angle_gamma 90
_cell_formula_units_Z 4
_cell_length_a 10.8233(2)
_cell_length_b 11.9161(3)
_cell_length_c 12.3076(3)
_cell_measurement_reflns_used 4257
_cell_measurement_temperature 100(2)
_cell_measurement_theta_max 27.79
_cell_measurement_theta_min 2.38
_cell_volume 1587.33(6)
_computing_cell_refinement 'SAINT v8.37A (Bruker, 2015)'
_computing_data_collection 'Bruker Apex suite'
_computing_data_reduction 'SAINT v8.37A (Bruker, 2015)'
_computing_molecular_graphics 'Olex2 (Dolomanov et al., 2009)'
_computing_publication_material 'Olex2 (Dolomanov et al., 2009)'
_computing_structure_refinement 'ShelXL (Sheldrick, 2015)'
_computing_structure_solution 'ShelXT (Sheldrick, 2015)'
_diffrn_ambient_temperature 100(2)
_diffrn_detector 'Bruker area detector'
_diffrn_detector_type 'CCD area detector'
_diffrn_measured_fraction_theta_full 1.000
_diffrn_measured_fraction_theta_max 0.998
_diffrn_measurement_device 'Bruker Apex II kappa CCD area detector'
_diffrn_measurement_device_type 'Bruker APEX-II CCD'
_diffrn_measurement_method '\f and \w scans'
_diffrn_radiation_monochromator graphite
_diffrn_radiation_type MoK\a
_diffrn_radiation_wavelength 0.71073
_diffrn_reflns_av_R_equivalents 0.0395
_diffrn_reflns_av_unetI/netI 0.0362
_diffrn_reflns_Laue_measured_fraction_full 1.000
_diffrn_reflns_Laue_measured_fraction_max 0.998
_diffrn_reflns_limit_h_max 14
_diffrn_reflns_limit_h_min -8
_diffrn_reflns_limit_k_max 15
_diffrn_reflns_limit_k_min -15
_diffrn_reflns_limit_l_max 16
_diffrn_reflns_limit_l_min -16
_diffrn_reflns_number 14647
_diffrn_reflns_point_group_measured_fraction_full 1.000
_diffrn_reflns_point_group_measured_fraction_max 0.998
_diffrn_reflns_theta_full 25.242
_diffrn_reflns_theta_max 27.906
_diffrn_reflns_theta_min 2.379
_diffrn_source 'fine-focus sealed tube'
_diffrn_standards_number 0
_exptl_absorpt_coefficient_mu 0.255
_exptl_absorpt_correction_T_max 0.7456
_exptl_absorpt_correction_T_min 0.5591
_exptl_absorpt_correction_type multi-scan
_exptl_absorpt_process_details
'SADABS-2014/5 (Bruker,2014/5) was used for absorption correction. wR2(int) was 0.0755 before and 0.0460 after correction. The Ratio of minimum to maximum transmission is 0.7499. The \l/2 correction factor is Not present.'
_exptl_crystal_colour colourless
_exptl_crystal_colour_primary colourless
_exptl_crystal_density_diffrn 1.359
_exptl_crystal_description block
_exptl_crystal_F_000 688
_exptl_crystal_size_max 0.426
_exptl_crystal_size_mid 0.396
_exptl_crystal_size_min 0.166
_refine_diff_density_max 0.218
_refine_diff_density_min -0.210
_refine_diff_density_rms 0.042
_refine_ls_abs_structure_details
;
 Flack x determined using 1410 quotients [(I+)-(I-)]/[(I+)+(I-)]
 (Parsons, Flack and Wagner, Acta Cryst. B69 (2013) 249-259).
;
_refine_ls_abs_structure_Flack 0.01(3)
_refine_ls_extinction_method none
_refine_ls_goodness_of_fit_ref 1.023
_refine_ls_hydrogen_treatment mixed
_refine_ls_matrix_type full
_refine_ls_number_parameters 207
_refine_ls_number_reflns 3800
_refine_ls_number_restraints 0
_refine_ls_restrained_S_all 1.023
_refine_ls_R_factor_all 0.0347
_refine_ls_R_factor_gt 0.0298
_refine_ls_shift/su_max 0.000
_refine_ls_shift/su_mean 0.000
_refine_ls_structure_factor_coef Fsqd
_refine_ls_weighting_details 'w=1/[\s^2^(Fo^2^)+(0.0351P)^2^+0.1478P] where P=(Fo^2^+2Fc^2^)/3'
_refine_ls_weighting_scheme calc
_refine_ls_wR_factor_gt 0.0669
_refine_ls_wR_factor_ref 0.0691
_reflns_Friedel_coverage 0.753
_reflns_Friedel_fraction_full 1.000
_reflns_Friedel_fraction_max 0.997
_reflns_number_gt 3478
_reflns_number_total 3800
_reflns_threshold_expression 'I > 2\s(I)'
_cod_data_source_file d1sc03554a2.cif
_cod_data_source_block testo1
_cod_database_code 1564277
_shelx_shelxl_version_number 2017/1
_shelx_space_group_comment
;
The symmetry employed for this shelxl refinement is uniquely defined
by the following loop, which should always be used as a source of
symmetry information in preference to the above space-group names.
They are only intended as comments.
;
_olex2_refinement_description
;
1. Fixed Uiso
 At 1.2 times of:
  All C(H) groups, All C(H,H) groups
 At 1.5 times of:
  All C(H,H,H) groups
2.a Ternary CH refined with riding coordinates:
 C3(H3), C1(H1)
2.b Secondary CH2 refined with riding coordinates:
 C4(H4A,H4B)
2.c Aromatic/amide H refined with riding coordinates:
 C6(H6), C7(H7), C10(H10), C9(H9)
2.d Idealised Me refined as rotating group:
 C15(H15A,H15B,H15C), C13(H13A,H13B,H13C), C12(H12A,H12B,H12C), C14(H14A,H14B,
 H14C)
;
_olex2_submission_special_instructions 'No special instructions were received'

loop_
_space_group_symop_operation_xyz
'x, y, z'
'-x+1/2, -y, z+1/2'
'-x, y+1/2, -z+1/2'
'x+1/2, -y+1/2, -z'

loop_
_atom_site_label
_atom_site_type_symbol
_atom_site_fract_x
_atom_site_fract_y
_atom_site_fract_z
_atom_site_U_iso_or_equiv
_atom_site_adp_type
_atom_site_occupancy
_atom_site_site_symmetry_order
_atom_site_calc_flag
_atom_site_refinement_flags_posn
_atom_site_refinement_flags_adp
_atom_site_refinement_flags_occupancy
_atom_site_disorder_assembly
_atom_site_disorder_group
Cl1 Cl 0.27835(4) 0.74765(4) 0.57178(4) 0.01836(12) Uani 1 1 d . . . . .
O2 O 0.53055(13) 0.59012(14) 0.04675(12) 0.0172(3) Uani 1 1 d . . . . .
O1 O 0.39986(13) 0.30424(12) 0.49724(12) 0.0152(3) Uani 1 1 d . . . . .
O3 O 0.51404(13) 0.76430(13) 0.54095(11) 0.0172(3) Uani 1 1 d . . . . .
N2 N 0.44310(14) 0.58653(14) 0.56796(14) 0.0116(3) Uani 1 1 d . . . . .
N1 N 0.55359(15) 0.42661(14) 0.54521(13) 0.0120(4) Uani 1 1 d . . . . .
C6 C 0.37559(18) 0.44632(18) 0.26884(17) 0.0138(4) Uani 1 1 d . . . . .
H6 H 0.354990 0.371501 0.288384 0.017 Uiso 1 1 calc R . . . .
C2 C 0.43649(19) 0.39717(18) 0.52735(16) 0.0124(4) Uani 1 1 d . . . . .
C8 C 0.47054(17) 0.57466(19) 0.14338(16) 0.0134(4) Uani 1 1 d . . . . .
C4 C 0.27111(18) 0.51264(17) 0.44176(15) 0.0129(4) Uani 1 1 d . . . . .
H4A H 0.220205 0.444351 0.432039 0.015 Uiso 1 1 calc R . . . .
H4B H 0.214036 0.576257 0.454308 0.015 Uiso 1 1 calc R . . . .
C5 C 0.34158(17) 0.53409(19) 0.33776(16) 0.0129(4) Uani 1 1 d . . . . .
C3 C 0.35203(17) 0.49737(17) 0.54389(16) 0.0115(4) Uani 1 1 d . . . . .
H3 H 0.298215 0.484556 0.608766 0.014 Uiso 1 1 calc R . . . .
C7 C 0.43888(18) 0.46566(19) 0.17226(16) 0.0144(4) Uani 1 1 d . . . . .
H7 H 0.460356 0.404663 0.126290 0.017 Uiso 1 1 calc R . . . .
C11 C 0.60227(18) 0.54326(18) 0.71182(17) 0.0131(4) Uani 1 1 d . . . . .
C1 C 0.56802(17) 0.54006(17) 0.58872(15) 0.0114(4) Uani 1 1 d . . . . .
H1 H 0.631010 0.582207 0.545496 0.014 Uiso 1 1 calc R . . . .
C10 C 0.3740(2) 0.64264(19) 0.30639(17) 0.0167(4) Uani 1 1 d . . . . .
H10 H 0.351227 0.704015 0.351396 0.020 Uiso 1 1 calc R . . . .
C16 C 0.43302(19) 0.69779(18) 0.55555(16) 0.0138(4) Uani 1 1 d . . . . .
C9 C 0.4388(2) 0.66332(18) 0.21103(17) 0.0160(4) Uani 1 1 d . . . . .
H9 H 0.461377 0.737872 0.192190 0.019 Uiso 1 1 calc R . . . .
C15 C 0.65686(19) 0.34986(19) 0.52846(19) 0.0186(5) Uani 1 1 d . . . . .
H15A H 0.665668 0.301102 0.592114 0.028 Uiso 1 1 calc GR . . . .
H15B H 0.733003 0.393066 0.518134 0.028 Uiso 1 1 calc GR . . . .
H15C H 0.641276 0.303865 0.463895 0.028 Uiso 1 1 calc GR . . . .
C13 C 0.5191(2) 0.4642(2) 0.77665(17) 0.0196(5) Uani 1 1 d . . . . .
H13A H 0.432460 0.484790 0.765061 0.029 Uiso 1 1 calc GR . . . .
H13B H 0.539006 0.470247 0.854112 0.029 Uiso 1 1 calc GR . . . .
H13C H 0.532573 0.386832 0.752364 0.029 Uiso 1 1 calc GR . . . .
C12 C 0.5879(2) 0.66226(19) 0.75636(18) 0.0191(5) Uani 1 1 d . . . . .
H12A H 0.637458 0.714207 0.712661 0.029 Uiso 1 1 calc GR . . . .
H12B H 0.616153 0.664445 0.831972 0.029 Uiso 1 1 calc GR . . . .
H12C H 0.500766 0.684452 0.753006 0.029 Uiso 1 1 calc GR . . . .
C14 C 0.7387(2) 0.5103(2) 0.72544(19) 0.0230(5) Uani 1 1 d . . . . .
H14A H 0.749273 0.430879 0.707061 0.034 Uiso 1 1 calc GR . . . .
H14B H 0.764075 0.522855 0.800912 0.034 Uiso 1 1 calc GR . . . .
H14C H 0.789829 0.556246 0.677020 0.034 Uiso 1 1 calc GR . . . .
H2 H 0.545(2) 0.662(2) 0.040(2) 0.028(8) Uiso 1 1 d . . . . .

loop_
_atom_site_aniso_label
_atom_site_aniso_U_11
_atom_site_aniso_U_22
_atom_site_aniso_U_33
_atom_site_aniso_U_23
_atom_site_aniso_U_13
_atom_site_aniso_U_12
Cl1 0.0152(2) 0.0149(2) 0.0250(2) 0.0000(2) -0.00003(19) 0.0049(2)
O2 0.0221(8) 0.0144(8) 0.0152(8) 0.0014(6) 0.0044(6) -0.0012(6)
O1 0.0181(7) 0.0125(7) 0.0149(7) -0.0007(6) -0.0008(6) -0.0017(6)
O3 0.0179(7) 0.0148(8) 0.0188(7) 0.0024(6) 0.0024(6) -0.0037(6)
N2 0.0100(7) 0.0116(8) 0.0132(8) -0.0005(7) -0.0008(7) 0.0001(6)
N1 0.0111(8) 0.0117(9) 0.0131(8) -0.0022(7) 0.0003(6) 0.0023(6)
C6 0.0129(9) 0.0119(11) 0.0167(10) 0.0015(8) -0.0028(8) -0.0019(8)
C2 0.0146(9) 0.0153(11) 0.0073(9) 0.0023(8) 0.0008(8) 0.0014(8)
C8 0.0096(9) 0.0188(12) 0.0118(9) 0.0020(8) -0.0024(7) -0.0004(8)
C4 0.0107(8) 0.0156(10) 0.0124(9) -0.0003(8) -0.0007(8) 0.0002(8)
C5 0.0102(9) 0.0165(11) 0.0120(9) 0.0019(8) -0.0038(7) 0.0006(8)
C3 0.0120(9) 0.0108(10) 0.0117(10) 0.0008(7) 0.0005(7) -0.0006(7)
C7 0.0126(9) 0.0157(11) 0.0148(10) -0.0030(8) -0.0031(8) 0.0023(8)
C11 0.0131(9) 0.0143(10) 0.0117(9) -0.0008(8) -0.0017(7) 0.0011(8)
C1 0.0092(8) 0.0116(9) 0.0134(9) -0.0003(8) 0.0009(7) 0.0011(7)
C10 0.0209(11) 0.0148(11) 0.0143(10) 0.0010(9) -0.0020(8) 0.0029(9)
C16 0.0145(9) 0.0160(10) 0.0109(9) 0.0011(8) -0.0004(8) 0.0042(8)
C9 0.0204(11) 0.0118(11) 0.0158(10) 0.0031(8) -0.0024(8) -0.0011(8)
C15 0.0158(10) 0.0176(11) 0.0225(11) -0.0056(9) 0.0001(8) 0.0059(9)
C13 0.0262(11) 0.0195(12) 0.0130(10) 0.0025(9) 0.0000(8) -0.0032(9)
C12 0.0240(11) 0.0169(12) 0.0164(11) -0.0055(9) -0.0038(9) -0.0012(9)
C14 0.0178(11) 0.0306(14) 0.0206(11) -0.0056(10) -0.0064(9) 0.0059(9)

loop_
_atom_type_symbol
_atom_type_description
_atom_type_scat_dispersion_real
_atom_type_scat_dispersion_imag
_atom_type_scat_source
C C 0.0033 0.0016 'International Tables Vol C Tables 4.2.6.8 and 6.1.1.4'
H H 0.0000 0.0000 'International Tables Vol C Tables 4.2.6.8 and 6.1.1.4'
Cl Cl 0.1484 0.1585 'International Tables Vol C Tables 4.2.6.8 and 6.1.1.4'
N N 0.0061 0.0033 'International Tables Vol C Tables 4.2.6.8 and 6.1.1.4'
O O 0.0106 0.0060 'International Tables Vol C Tables 4.2.6.8 and 6.1.1.4'

loop_
_geom_angle_atom_site_label_1
_geom_angle_atom_site_label_2
_geom_angle_atom_site_label_3
_geom_angle
_geom_angle_site_symmetry_1
_geom_angle_site_symmetry_3
_geom_angle_publ_flag
C8 O2 H2 107.5(18) . . ?
C3 N2 C1 111.94(16) . . ?
C16 N2 C3 129.35(17) . . ?
C16 N2 C1 117.62(16) . . ?
C2 N1 C1 113.90(16) . . ?
C2 N1 C15 122.69(18) . . ?
C15 N1 C1 123.32(16) . . ?
C5 C6 H6 119.2 . . ?
C7 C6 H6 119.2 . . ?
C7 C6 C5 121.7(2) . . ?
O1 C2 N1 126.26(19) . . ?
O1 C2 C3 123.58(18) . . ?
N1 C2 C3 110.09(17) . . ?
O2 C8 C7 117.74(19) . . ?
O2 C8 C9 122.4(2) . . ?
C9 C8 C7 119.80(19) . . ?
H4A C4 H4B 107.5 . . ?
C5 C4 H4A 108.5 . . ?
C5 C4 H4B 108.5 . . ?
C5 C4 C3 115.05(15) . . ?
C3 C4 H4A 108.5 . . ?
C3 C4 H4B 108.5 . . ?
C6 C5 C4 121.39(19) . . ?
C10 C5 C6 117.40(19) . . ?
C10 C5 C4 121.21(19) . . ?
N2 C3 C2 100.99(15) . . ?
N2 C3 C4 117.17(16) . . ?
N2 C3 H3 109.7 . . ?
C2 C3 C4 108.99(16) . . ?
C2 C3 H3 109.7 . . ?
C4 C3 H3 109.7 . . ?
C6 C7 H7 120.2 . . ?
C8 C7 C6 119.7(2) . . ?
C8 C7 H7 120.2 . . ?
C13 C11 C1 110.62(17) . . ?
C13 C11 C12 108.95(18) . . ?
C13 C11 C14 110.58(18) . . ?
C12 C11 C1 110.29(17) . . ?
C12 C11 C14 107.20(18) . . ?
C14 C11 C1 109.14(16) . . ?
N2 C1 C11 112.01(15) . . ?
N2 C1 H1 110.0 . . ?
N1 C1 N2 100.64(15) . . ?
N1 C1 C11 113.80(17) . . ?
N1 C1 H1 110.0 . . ?
C11 C1 H1 110.0 . . ?
C5 C10 H10 119.2 . . ?
C9 C10 C5 121.7(2) . . ?
C9 C10 H10 119.2 . . ?
O3 C16 Cl1 118.90(16) . . ?
O3 C16 N2 127.87(19) . . ?
N2 C16 Cl1 113.12(15) . . ?
C8 C9 C10 119.8(2) . . ?
C8 C9 H9 120.1 . . ?
C10 C9 H9 120.1 . . ?
N1 C15 H15A 109.5 . . ?
N1 C15 H15B 109.5 . . ?
N1 C15 H15C 109.5 . . ?
H15A C15 H15B 109.5 . . ?
H15A C15 H15C 109.5 . . ?
H15B C15 H15C 109.5 . . ?
C11 C13 H13A 109.5 . . ?
C11 C13 H13B 109.5 . . ?
C11 C13 H13C 109.5 . . ?
H13A C13 H13B 109.5 . . ?
H13A C13 H13C 109.5 . . ?
H13B C13 H13C 109.5 . . ?
C11 C12 H12A 109.5 . . ?
C11 C12 H12B 109.5 . . ?
C11 C12 H12C 109.5 . . ?
H12A C12 H12B 109.5 . . ?
H12A C12 H12C 109.5 . . ?
H12B C12 H12C 109.5 . . ?
C11 C14 H14A 109.5 . . ?
C11 C14 H14B 109.5 . . ?
C11 C14 H14C 109.5 . . ?
H14A C14 H14B 109.5 . . ?
H14A C14 H14C 109.5 . . ?
H14B C14 H14C 109.5 . . ?

loop_
_geom_bond_atom_site_label_1
_geom_bond_atom_site_label_2
_geom_bond_distance
_geom_bond_site_symmetry_2
_geom_bond_publ_flag
Cl1 C16 1.788(2) . ?
O2 C8 1.368(2) . ?
O2 H2 0.87(3) . ?
O1 C2 1.233(3) . ?
O3 C16 1.196(3) . ?
N2 C3 1.479(3) . ?
N2 C1 1.483(2) . ?
N2 C16 1.339(3) . ?
N1 C2 1.333(3) . ?
N1 C1 1.462(3) . ?
N1 C15 1.459(3) . ?
C6 H6 0.9500 . ?
C6 C5 1.396(3) . ?
C6 C7 1.391(3) . ?
C2 C3 1.517(3) . ?
C8 C7 1.389(3) . ?
C8 C9 1.388(3) . ?
C4 H4A 0.9900 . ?
C4 H4B 0.9900 . ?
C4 C5 1.512(3) . ?
C4 C3 1.543(3) . ?
C5 C10 1.395(3) . ?
C3 H3 1.0000 . ?
C7 H7 0.9500 . ?
C11 C1 1.560(3) . ?
C11 C13 1.528(3) . ?
C11 C12 1.528(3) . ?
C11 C14 1.537(3) . ?
C1 H1 1.0000 . ?
C10 H10 0.9500 . ?
C10 C9 1.389(3) . ?
C9 H9 0.9500 . ?
C15 H15A 0.9800 . ?
C15 H15B 0.9800 . ?
C15 H15C 0.9800 . ?
C13 H13A 0.9800 . ?
C13 H13B 0.9800 . ?
C13 H13C 0.9800 . ?
C12 H12A 0.9800 . ?
C12 H12B 0.9800 . ?
C12 H12C 0.9800 . ?
C14 H14A 0.9800 . ?
C14 H14B 0.9800 . ?
C14 H14C 0.9800 . ?

loop_
_geom_hbond_atom_site_label_D
_geom_hbond_atom_site_label_H
_geom_hbond_atom_site_label_A
_geom_hbond_distance_DH
_geom_hbond_distance_HA
_geom_hbond_distance_DA
_geom_hbond_angle_DHA
_geom_hbond_site_symmetry_A
_geom_hbond_publ_flag
O2 H2 O1 0.87(3) 1.86(3) 2.715(2) 167(3) 3_655 yes

loop_
_geom_torsion_atom_site_label_1
_geom_torsion_atom_site_label_2
_geom_torsion_atom_site_label_3
_geom_torsion_atom_site_label_4
_geom_torsion
_geom_torsion_site_symmetry_1
_geom_torsion_site_symmetry_2
_geom_torsion_site_symmetry_3
_geom_torsion_site_symmetry_4
_geom_torsion_publ_flag
O2 C8 C7 C6 -178.73(17) . . . . ?
O2 C8 C9 C10 177.73(18) . . . . ?
O1 C2 C3 N2 -174.44(19) . . . . ?
O1 C2 C3 C4 -50.5(3) . . . . ?
N1 C2 C3 N2 2.8(2) . . . . ?
N1 C2 C3 C4 126.73(17) . . . . ?
C6 C5 C10 C9 -0.7(3) . . . . ?
C2 N1 C1 N2 -14.1(2) . . . . ?
C2 N1 C1 C11 105.88(19) . . . . ?
C4 C5 C10 C9 179.96(19) . . . . ?
C5 C6 C7 C8 0.6(3) . . . . ?
C5 C4 C3 N2 53.3(2) . . . . ?
C5 C4 C3 C2 -60.5(2) . . . . ?
C5 C10 C9 C8 1.3(3) . . . . ?
C3 N2 C1 N1 15.72(19) . . . . ?
C3 N2 C1 C11 -105.53(19) . . . . ?
C3 N2 C16 Cl1 30.6(3) . . . . ?
C3 N2 C16 O3 -153.3(2) . . . . ?
C3 C4 C5 C6 92.7(2) . . . . ?
C3 C4 C5 C10 -88.0(2) . . . . ?
C7 C6 C5 C4 179.07(18) . . . . ?
C7 C6 C5 C10 -0.3(3) . . . . ?
C7 C8 C9 C10 -1.0(3) . . . . ?
C1 N2 C3 C2 -11.9(2) . . . . ?
C1 N2 C3 C4 -130.07(17) . . . . ?
C1 N2 C16 Cl1 -162.34(13) . . . . ?
C1 N2 C16 O3 13.7(3) . . . . ?
C1 N1 C2 O1 -175.40(19) . . . . ?
C1 N1 C2 C3 7.5(2) . . . . ?
C16 N2 C3 C2 155.7(2) . . . . ?
C16 N2 C3 C4 37.5(3) . . . . ?
C16 N2 C1 N1 -153.48(17) . . . . ?
C16 N2 C1 C11 85.3(2) . . . . ?
C9 C8 C7 C6 0.0(3) . . . . ?
C15 N1 C2 O1 1.3(3) . . . . ?
C15 N1 C2 C3 -175.78(18) . . . . ?
C15 N1 C1 N2 169.21(17) . . . . ?
C15 N1 C1 C11 -70.8(2) . . . . ?
C13 C11 C1 N2 66.3(2) . . . . ?
C13 C11 C1 N1 -47.0(2) . . . . ?
C12 C11 C1 N2 -54.3(2) . . . . ?
C12 C11 C1 N1 -167.62(16) . . . . ?
C14 C11 C1 N2 -171.81(17) . . . . ?
C14 C11 C1 N1 74.9(2) . . . . ?
